data_7246032
loop_
_publ_author_name
'Arif, Nadia'
'Shafiq, Zahid'
'Noureen, Sajida'
'Khalid, Muhammad'
'Ashraf, Abida'
'Yaqub, Muhammad'
'Irshad, Shabana'
'Khan, Muhammad Usman'
'Arshad, Muhammad Nadeem'
'Carmo Braga, Ataualpa Albert'
'Ragab, Ahmed H.'
'Al-Mhyawi, Saedah R'

_publ_section_title
;
 Synthesis, spectroscopic, SC-XRD/DFT and non-linear optical (NLO)
 properties of chromene derivatives.
;
_journal_issue 1
_journal_name_full 'RSC advances'
_journal_page_first 464
_journal_page_last 477
_journal_paper_doi 10.1039/d2ra07134g
_journal_volume 13
_journal_year 2022
_chemical_formula_moiety 'C31 H23 N O8'
_chemical_formula_sum 'C31 H23 N O8'
_chemical_formula_weight 537.50
_space_group_crystal_system triclinic
_space_group_IT_number 2
_space_group_name_Hall '-P 1'
_space_group_name_H-M_alt 'P -1'
_atom_sites_solution_hydrogens mixed
_audit_creation_date 2019-08-25
_audit_creation_method
;
Olex2 1.2
(compiled 2018.05.29 svn.r3508 for OlexSys, GUI svn.r5506)
;
_audit_update_record
;
2021-10-14 deposited with the CCDC.	2022-12-09 downloaded from the CCDC.
;
_cell_angle_alpha 80.026(6)
_cell_angle_beta 80.436(7)
_cell_angle_gamma 81.990(6)
_cell_formula_units_Z 2
_cell_length_a 8.6139(15)
_cell_length_b 10.6283(16)
_cell_length_c 14.384(2)
_cell_measurement_reflns_used 5305
_cell_measurement_temperature 273(2)
_cell_measurement_theta_max 22.20
_cell_measurement_theta_min 2.25
_cell_volume 1270.6(3)
_computing_cell_refinement 'SAINT V8.38A (?, 2016)'
_computing_data_reduction 'SAINT V8.38A (?, 2016)'
_computing_molecular_graphics 'Olex2 (Dolomanov et al., 2009)'
_computing_publication_material 'Olex2 (Dolomanov et al., 2009)'
_computing_structure_refinement 'XL (Sheldrick, 2008)'
_computing_structure_solution 'SHELXT 2014/5 (Sheldrick, 2014)'
_diffrn_ambient_temperature 273.15
_diffrn_measured_fraction_theta_full 0.999
_diffrn_measured_fraction_theta_max 0.998
_diffrn_measurement_device_type 'Bruker APEX-II CCD'
_diffrn_measurement_method '\f and \w scans'
_diffrn_radiation_type MoK\a
_diffrn_radiation_wavelength 0.71073
_diffrn_reflns_av_R_equivalents 0.0832
_diffrn_reflns_av_unetI/netI 0.0616
_diffrn_reflns_Laue_measured_fraction_full 0.999
_diffrn_reflns_Laue_measured_fraction_max 0.998
_diffrn_reflns_limit_h_max 10
_diffrn_reflns_limit_h_min -10
_diffrn_reflns_limit_k_max 13
_diffrn_reflns_limit_k_min -13
_diffrn_reflns_limit_l_max 17
_diffrn_reflns_limit_l_min -17
_diffrn_reflns_number 33043
_diffrn_reflns_point_group_measured_fraction_full 0.999
_diffrn_reflns_point_group_measured_fraction_max 0.998
_diffrn_reflns_theta_full 25.000
_diffrn_reflns_theta_max 26.388
_diffrn_reflns_theta_min 2.252
_diffrn_standards_number 0
_exptl_absorpt_coefficient_mu 0.102
_exptl_absorpt_correction_T_max 0.7454
_exptl_absorpt_correction_T_min 0.5835
_exptl_absorpt_correction_type analytical
_exptl_absorpt_process_details
;
SADABS-2016/2 (Bruker,2016/2) was used for absorption correction.
wR2(int) was 0.1247 before and 0.0684 after correction.
The Ratio of minimum to maximum transmission is 0.7828.
The \l/2 correction factor is Not present.
;
_exptl_crystal_colour colorless
_exptl_crystal_density_diffrn 1.405
_exptl_crystal_description block
_exptl_crystal_F_000 560
_exptl_crystal_size_max 0.322
_exptl_crystal_size_mid 0.22
_exptl_crystal_size_min 0.126
_refine_diff_density_max 0.286
_refine_diff_density_min -0.253
_refine_diff_density_rms 0.050
_refine_ls_extinction_method none
_refine_ls_goodness_of_fit_ref 1.069
_refine_ls_hydrogen_treatment mixed
_refine_ls_matrix_type full
_refine_ls_number_parameters 371
_refine_ls_number_reflns 5205
_refine_ls_number_restraints 0
_refine_ls_restrained_S_all 1.069
_refine_ls_R_factor_all 0.1375
_refine_ls_R_factor_gt 0.0564
_refine_ls_shift/su_max 0.000
_refine_ls_shift/su_mean 0.000
_refine_ls_structure_factor_coef Fsqd
_refine_ls_weighting_details 'w=1/[\s^2^(Fo^2^)+(0.0833P)^2^+0.2667P] where P=(Fo^2^+2Fc^2^)/3'
_refine_ls_weighting_scheme calc
_refine_ls_wR_factor_gt 0.1345
_refine_ls_wR_factor_ref 0.1941
_reflns_Friedel_coverage 0.000
_reflns_number_gt 2618
_reflns_number_total 5205
_reflns_threshold_expression 'I > 2\s(I)'
_cod_data_source_file d2ra07134g2.cif
_cod_data_source_block na522_nadiaarif_0m_a
_cod_depositor_comments 'Adding full bibliography for 7246032--7246034.cif.'
_cod_original_cell_volume 1270.7(4)
_cod_database_code 7246032
_shelx_shelxl_version_number 2018/3
_shelx_space_group_comment
;
The symmetry employed for this shelxl refinement is uniquely defined
by the following loop, which should always be used as a source of
symmetry information in preference to the above space-group names.
They are only intended as comments.
;
_shelx_estimated_absorpt_t_max 0.987
_shelx_estimated_absorpt_t_min 0.968
_olex2_refinement_description
;
1. Fixed Uiso
 At 1.2 times of:
  All C(H) groups, All C(H,H) groups
 At 1.5 times of:
  All C(H,H,H) groups
2.a Ternary CH refined with riding coordinates:
 C11(H11)
2.b Secondary CH2 refined with riding coordinates:
 C22(H22A,H22B)
2.c Aromatic/amide H refined with riding coordinates:
 C17(H17), C4(H4), C24(H24), C7(H7), C18(H18), C20(H20), C3(H3), C19(H19),
 C31(H31), C28(H28), C30(H30), C29(H29)
2.d Idealised Me refined as rotating group:
 C1(H1C,H1D,H1E), C15(H15A,H15B,H15C)
;
_olex2_submission_special_instructions 'No special instructions were received'

loop_
_space_group_symop_operation_xyz
'x, y, z'
'-x, -y, -z'

loop_
_atom_site_label
_atom_site_type_symbol
_atom_site_fract_x
_atom_site_fract_y
_atom_site_fract_z
_atom_site_U_iso_or_equiv
_atom_site_adp_type
_atom_site_occupancy
_atom_site_site_symmetry_order
_atom_site_calc_flag
_atom_site_refinement_flags_posn
_atom_site_refinement_flags_adp
_atom_site_refinement_flags_occupancy
_atom_site_disorder_assembly
_atom_site_disorder_group
O6 O 0.2370(2) 0.52179(17) 0.80205(12) 0.0534(5) Uani 1 1 d . . . . .
O3 O 0.5105(2) 0.40388(17) 0.66261(13) 0.0505(5) Uani 1 1 d . . . . .
O8 O 0.4994(2) 0.18160(18) 0.96589(14) 0.0598(6) Uani 1 1 d . . . . .
O1 O 0.1308(2) 0.21533(18) 0.65213(15) 0.0599(6) Uani 1 1 d . . . . .
O5 O 0.2828(3) 0.80353(19) 0.51929(15) 0.0675(6) Uani 1 1 d . . . . .
O2 O -0.0108(3) 0.39594(19) 0.60115(16) 0.0687(6) Uani 1 1 d . . . . .
O7 O 0.2410(3) 0.2281(2) 0.98044(17) 0.0746(7) Uani 1 1 d . . . . .
O4 O 0.5327(3) 0.7914(2) 0.54720(16) 0.0725(7) Uani 1 1 d . . . . .
N1 N 0.6621(3) 0.5626(3) 0.6261(2) 0.0646(8) Uani 1 1 d . . . . .
H1A H 0.672(5) 0.659(4) 0.598(3) 0.126(15) Uiso 1 1 d . . . . .
H1B H 0.739(4) 0.506(3) 0.634(2) 0.070(11) Uiso 1 1 d . . . . .
C21 C 0.1129(3) 0.6077(2) 0.77213(19) 0.0450(7) Uani 1 1 d . . . . .
C9 C 0.2465(3) 0.4161(2) 0.62939(18) 0.0435(7) Uani 1 1 d . . . . .
C11 C 0.2301(3) 0.5609(2) 0.60366(19) 0.0448(7) Uani 1 1 d . . . . .
H11 H 0.194170 0.582457 0.541076 0.054 Uiso 1 1 calc R . . . .
C12 C 0.3908(3) 0.6079(2) 0.59362(18) 0.0438(7) Uani 1 1 d . . . . .
C5 C 0.3885(3) 0.2143(2) 0.69531(19) 0.0448(7) Uani 1 1 d . . . . .
C8 C 0.3773(3) 0.3496(2) 0.65965(18) 0.0446(7) Uani 1 1 d . . . . .
C13 C 0.5174(3) 0.5316(3) 0.62489(19) 0.0471(7) Uani 1 1 d . . . . .
C17 C -0.0185(3) 0.7105(3) 0.6414(2) 0.0557(8) Uani 1 1 d . . . . .
H17 H -0.026796 0.723108 0.576746 0.067 Uiso 1 1 calc R . . . .
C23 C 0.3916(4) 0.4000(3) 0.91273(19) 0.0500(7) Uani 1 1 d . . . . .
C27 C 0.3672(4) 0.2683(3) 0.9539(2) 0.0533(7) Uani 1 1 d . . . . .
C4 C 0.5160(4) 0.1452(3) 0.7363(2) 0.0532(8) Uani 1 1 d . . . . .
H4 H 0.602970 0.186191 0.739909 0.064 Uiso 1 1 calc R . . . .
C25 C 0.6751(4) 0.3374(3) 0.8895(2) 0.0565(8) Uani 1 1 d . . . . .
C6 C 0.2613(3) 0.1511(3) 0.6903(2) 0.0512(7) Uani 1 1 d . . . . .
C24 C 0.5388(4) 0.4302(3) 0.8821(2) 0.0570(8) Uani 1 1 d . . . . .
H24 H 0.553212 0.514573 0.854939 0.068 Uiso 1 1 calc R . . . .
C10 C 0.1149(4) 0.3479(3) 0.6263(2) 0.0521(7) Uani 1 1 d . . . . .
C7 C 0.2594(4) 0.0205(3) 0.7243(2) 0.0580(8) Uani 1 1 d . . . . .
H7 H 0.173462 -0.020952 0.719516 0.070 Uiso 1 1 calc R . . . .
C14 C 0.4128(4) 0.7397(3) 0.55220(19) 0.0521(7) Uani 1 1 d . . . . .
C26 C 0.6505(4) 0.2134(3) 0.9322(2) 0.0552(8) Uani 1 1 d . . . . .
C18 C -0.1294(4) 0.7764(3) 0.7017(2) 0.0659(9) Uani 1 1 d . . . . .
H18 H -0.211346 0.832600 0.677840 0.079 Uiso 1 1 calc R . . . .
C2 C 0.3863(4) -0.0472(3) 0.7653(2) 0.0570(8) Uani 1 1 d . . . . .
C20 C 0.0027(3) 0.6737(3) 0.8333(2) 0.0579(8) Uani 1 1 d . . . . .
H20 H 0.009614 0.661110 0.898158 0.070 Uiso 1 1 calc R . . . .
C3 C 0.5139(4) 0.0167(3) 0.7717(2) 0.0596(8) Uani 1 1 d . . . . .
H3 H 0.598714 -0.028225 0.800184 0.071 Uiso 1 1 calc R . . . .
C22 C 0.2486(4) 0.4951(3) 0.90108(19) 0.0592(8) Uani 1 1 d . . . . .
H22A H 0.154407 0.459832 0.936595 0.071 Uiso 1 1 calc R . . . .
H22B H 0.259363 0.573286 0.924526 0.071 Uiso 1 1 calc R . . . .
C19 C -0.1177(4) 0.7584(3) 0.7972(2) 0.0687(9) Uani 1 1 d . . . . .
H19 H -0.191292 0.803585 0.837911 0.082 Uiso 1 1 calc R . . . .
C31 C 0.8310(4) 0.3634(4) 0.8558(2) 0.0760(10) Uani 1 1 d . . . . .
H31 H 0.850911 0.445791 0.826219 0.091 Uiso 1 1 calc R . . . .
C16 C 0.1051(3) 0.6259(2) 0.67470(19) 0.0444(7) Uani 1 1 d . . . . .
C1 C 0.3890(5) -0.1886(3) 0.8016(3) 0.0783(11) Uani 1 1 d . . . . .
H1C H 0.398591 -0.234699 0.748746 0.117 Uiso 1 1 calc GR . . . .
H1D H 0.292597 -0.204426 0.843672 0.117 Uiso 1 1 calc GR . . . .
H1E H 0.477691 -0.217022 0.835534 0.117 Uiso 1 1 calc GR . . . .
C28 C 0.7734(4) 0.1158(3) 0.9426(2) 0.0751(10) Uani 1 1 d . . . . .
H28 H 0.754619 0.032979 0.971477 0.090 Uiso 1 1 calc R . . . .
C30 C 0.9540(4) 0.2688(4) 0.8660(3) 0.0853(12) Uani 1 1 d . . . . .
H30 H 1.057570 0.286906 0.844414 0.102 Uiso 1 1 calc R . . . .
C29 C 0.9244(5) 0.1464(4) 0.9085(3) 0.0870(12) Uani 1 1 d . . . . .
H29 H 1.009253 0.082451 0.914300 0.104 Uiso 1 1 calc R . . . .
C15 C 0.2847(5) 0.9382(3) 0.4837(3) 0.0853(12) Uani 1 1 d . . . . .
H15A H 0.370624 0.950115 0.432391 0.128 Uiso 1 1 calc GR . . . .
H15B H 0.298437 0.982467 0.534099 0.128 Uiso 1 1 calc GR . . . .
H15C H 0.186307 0.972163 0.460993 0.128 Uiso 1 1 calc GR . . . .

loop_
_atom_site_aniso_label
_atom_site_aniso_U_11
_atom_site_aniso_U_22
_atom_site_aniso_U_33
_atom_site_aniso_U_23
_atom_site_aniso_U_13
_atom_site_aniso_U_12
O6 0.0525(12) 0.0556(12) 0.0461(11) -0.0056(9) -0.0085(9) 0.0127(10)
O3 0.0437(12) 0.0449(11) 0.0629(12) -0.0057(9) -0.0129(9) -0.0018(9)
O8 0.0571(14) 0.0519(12) 0.0641(13) 0.0075(10) -0.0128(11) -0.0008(10)
O1 0.0555(13) 0.0461(11) 0.0822(15) -0.0069(10) -0.0248(11) -0.0058(10)
O5 0.0715(16) 0.0490(12) 0.0718(14) 0.0113(10) -0.0090(12) 0.0008(11)
O2 0.0572(14) 0.0618(13) 0.0915(16) -0.0043(11) -0.0347(12) -0.0029(11)
O7 0.0593(15) 0.0754(15) 0.0817(16) 0.0081(12) -0.0072(12) -0.0118(13)
O4 0.0696(16) 0.0550(13) 0.0873(17) 0.0030(11) -0.0010(13) -0.0181(12)
N1 0.0452(17) 0.0585(18) 0.089(2) -0.0047(15) -0.0107(15) -0.0073(15)
C21 0.0389(16) 0.0385(14) 0.0531(17) -0.0034(12) -0.0040(13) 0.0031(12)
C9 0.0434(16) 0.0403(15) 0.0474(16) -0.0085(12) -0.0096(13) -0.0017(13)
C11 0.0455(17) 0.0440(15) 0.0443(15) -0.0047(12) -0.0128(13) 0.0018(13)
C12 0.0449(17) 0.0419(15) 0.0410(15) -0.0048(12) 0.0008(12) -0.0032(13)
C5 0.0465(17) 0.0378(15) 0.0491(16) -0.0090(12) -0.0079(13) 0.0023(13)
C8 0.0447(17) 0.0438(15) 0.0464(16) -0.0115(12) -0.0080(13) -0.0018(13)
C13 0.0487(18) 0.0444(16) 0.0471(16) -0.0068(12) -0.0024(13) -0.0069(14)
C17 0.0503(18) 0.0497(17) 0.0637(19) -0.0019(14) -0.0122(15) 0.0023(14)
C23 0.057(2) 0.0509(17) 0.0387(15) -0.0015(12) -0.0094(14) 0.0006(15)
C27 0.052(2) 0.0558(18) 0.0484(17) 0.0020(14) -0.0095(15) -0.0038(16)
C4 0.0551(19) 0.0445(16) 0.0606(18) -0.0129(14) -0.0126(15) 0.0037(14)
C25 0.056(2) 0.0629(19) 0.0512(17) -0.0022(14) -0.0131(15) -0.0096(16)
C6 0.0498(18) 0.0450(16) 0.0595(18) -0.0108(13) -0.0118(14) 0.0004(14)
C24 0.070(2) 0.0483(17) 0.0517(18) -0.0001(13) -0.0118(16) -0.0080(16)
C10 0.0517(19) 0.0476(17) 0.0580(18) -0.0066(14) -0.0174(15) -0.0002(14)
C7 0.065(2) 0.0424(17) 0.070(2) -0.0101(14) -0.0158(16) -0.0070(15)
C14 0.058(2) 0.0486(17) 0.0454(16) -0.0053(13) 0.0026(15) -0.0051(16)
C26 0.0484(19) 0.063(2) 0.0520(17) -0.0004(14) -0.0125(14) -0.0030(16)
C18 0.0483(19) 0.060(2) 0.079(2) -0.0013(17) -0.0080(17) 0.0166(16)
C2 0.071(2) 0.0392(16) 0.0597(19) -0.0079(13) -0.0107(16) 0.0005(15)
C20 0.0553(19) 0.0560(18) 0.0545(18) -0.0037(14) 0.0007(15) 0.0049(15)
C3 0.065(2) 0.0479(18) 0.065(2) -0.0126(14) -0.0194(16) 0.0116(16)
C22 0.071(2) 0.0565(18) 0.0428(16) -0.0013(13) -0.0054(15) 0.0079(16)
C19 0.058(2) 0.060(2) 0.074(2) -0.0038(17) 0.0051(17) 0.0153(16)
C31 0.066(2) 0.091(3) 0.072(2) -0.0011(19) -0.0133(19) -0.022(2)
C16 0.0396(16) 0.0364(14) 0.0549(17) -0.0042(12) -0.0059(13) -0.0012(12)
C1 0.103(3) 0.0493(19) 0.082(2) -0.0055(17) -0.019(2) -0.0045(19)
C28 0.065(2) 0.076(2) 0.076(2) 0.0037(18) -0.0150(19) 0.0074(19)
C30 0.053(2) 0.126(4) 0.073(2) 0.002(2) -0.0150(19) -0.011(2)
C29 0.060(3) 0.110(3) 0.081(3) -0.001(2) -0.019(2) 0.019(2)
C15 0.114(3) 0.0455(19) 0.080(2) 0.0097(17) -0.001(2) 0.006(2)

loop_
_atom_type_symbol
_atom_type_description
_atom_type_scat_dispersion_real
_atom_type_scat_dispersion_imag
_atom_type_scat_source
C C 0.0033 0.0016 'International Tables Vol C Tables 4.2.6.8 and 6.1.1.4'
H H 0.0000 0.0000 'International Tables Vol C Tables 4.2.6.8 and 6.1.1.4'
N N 0.0061 0.0033 'International Tables Vol C Tables 4.2.6.8 and 6.1.1.4'
O O 0.0106 0.0060 'International Tables Vol C Tables 4.2.6.8 and 6.1.1.4'

loop_
_geom_angle_atom_site_label_1
_geom_angle_atom_site_label_2
_geom_angle_atom_site_label_3
_geom_angle
_geom_angle_site_symmetry_1
_geom_angle_site_symmetry_3
_geom_angle_publ_flag
C21 O6 C22 118.5(2) . . ?
C8 O3 C13 118.7(2) . . ?
C27 O8 C26 122.0(2) . . ?
C6 O1 C10 121.2(2) . . ?
C14 O5 C15 117.6(3) . . ?
H1A N1 H1B 125(3) . . ?
C13 N1 H1A 112(2) . . ?
C13 N1 H1B 121(2) . . ?
O6 C21 C20 123.3(2) . . ?
O6 C21 C16 115.6(2) . . ?
C20 C21 C16 121.1(2) . . ?
C8 C9 C11 121.9(2) . . ?
C8 C9 C10 118.7(2) . . ?
C10 C9 C11 119.3(2) . . ?
C9 C11 H11 107.5 . . ?
C9 C11 C12 109.4(2) . . ?
C9 C11 C16 111.8(2) . . ?
C12 C11 H11 107.5 . . ?
C12 C11 C16 112.9(2) . . ?
C16 C11 H11 107.5 . . ?
C13 C12 C11 122.3(2) . . ?
C13 C12 C14 117.5(3) . . ?
C14 C12 C11 120.2(2) . . ?
C4 C5 C8 124.3(3) . . ?
C6 C5 C8 116.9(2) . . ?
C6 C5 C4 118.7(3) . . ?
O3 C8 C5 113.5(2) . . ?
C9 C8 O3 123.6(2) . . ?
C9 C8 C5 122.9(3) . . ?
N1 C13 O3 109.4(3) . . ?
N1 C13 C12 128.5(3) . . ?
C12 C13 O3 122.1(3) . . ?
C18 C17 H17 119.1 . . ?
C18 C17 C16 121.8(3) . . ?
C16 C17 H17 119.1 . . ?
C27 C23 C22 117.9(3) . . ?
C24 C23 C27 119.5(3) . . ?
C24 C23 C22 122.5(3) . . ?
O8 C27 C23 117.7(3) . . ?
O7 C27 O8 116.5(3) . . ?
O7 C27 C23 125.8(3) . . ?
C5 C4 H4 119.9 . . ?
C3 C4 C5 120.2(3) . . ?
C3 C4 H4 119.9 . . ?
C26 C25 C24 117.6(3) . . ?
C26 C25 C31 118.0(3) . . ?
C31 C25 C24 124.4(3) . . ?
O1 C6 C5 121.1(2) . . ?
O1 C6 C7 117.5(3) . . ?
C5 C6 C7 121.4(3) . . ?
C23 C24 C25 122.3(3) . . ?
C23 C24 H24 118.9 . . ?
C25 C24 H24 118.9 . . ?
O1 C10 C9 118.5(2) . . ?
O2 C10 O1 115.8(3) . . ?
O2 C10 C9 125.7(3) . . ?
C6 C7 H7 120.3 . . ?
C2 C7 C6 119.4(3) . . ?
C2 C7 H7 120.3 . . ?
O5 C14 C12 112.1(3) . . ?
O4 C14 O5 121.7(3) . . ?
O4 C14 C12 126.2(3) . . ?
O8 C26 C25 120.7(3) . . ?
O8 C26 C28 116.8(3) . . ?
C28 C26 C25 122.5(3) . . ?
C17 C18 H18 120.3 . . ?
C19 C18 C17 119.4(3) . . ?
C19 C18 H18 120.3 . . ?
C7 C2 C3 119.4(3) . . ?
C7 C2 C1 120.8(3) . . ?
C3 C2 C1 119.8(3) . . ?
C21 C20 H20 120.3 . . ?
C19 C20 C21 119.5(3) . . ?
C19 C20 H20 120.3 . . ?
C4 C3 C2 120.8(3) . . ?
C4 C3 H3 119.6 . . ?
C2 C3 H3 119.6 . . ?
O6 C22 C23 107.0(2) . . ?
O6 C22 H22A 110.3 . . ?
O6 C22 H22B 110.3 . . ?
C23 C22 H22A 110.3 . . ?
C23 C22 H22B 110.3 . . ?
H22A C22 H22B 108.6 . . ?
C18 C19 C20 120.5(3) . . ?
C18 C19 H19 119.7 . . ?
C20 C19 H19 119.7 . . ?
C25 C31 H31 119.8 . . ?
C30 C31 C25 120.4(4) . . ?
C30 C31 H31 119.8 . . ?
C21 C16 C11 122.8(2) . . ?
C17 C16 C21 117.7(2) . . ?
C17 C16 C11 119.5(2) . . ?
C2 C1 H1C 109.5 . . ?
C2 C1 H1D 109.5 . . ?
C2 C1 H1E 109.5 . . ?
H1C C1 H1D 109.5 . . ?
H1C C1 H1E 109.5 . . ?
H1D C1 H1E 109.5 . . ?
C26 C28 H28 121.4 . . ?
C29 C28 C26 117.2(3) . . ?
C29 C28 H28 121.4 . . ?
C31 C30 H30 120.1 . . ?
C31 C30 C29 119.8(4) . . ?
C29 C30 H30 120.1 . . ?
C28 C29 C30 122.0(3) . . ?
C28 C29 H29 119.0 . . ?
C30 C29 H29 119.0 . . ?
O5 C15 H15A 109.5 . . ?
O5 C15 H15B 109.5 . . ?
O5 C15 H15C 109.5 . . ?
H15A C15 H15B 109.5 . . ?
H15A C15 H15C 109.5 . . ?
H15B C15 H15C 109.5 . . ?

loop_
_geom_bond_atom_site_label_1
_geom_bond_atom_site_label_2
_geom_bond_distance
_geom_bond_site_symmetry_2
_geom_bond_publ_flag
O6 C21 1.381(3) . ?
O6 C22 1.421(3) . ?
O3 C8 1.364(3) . ?
O3 C13 1.377(3) . ?
O8 C27 1.376(3) . ?
O8 C26 1.378(3) . ?
O1 C6 1.375(3) . ?
O1 C10 1.387(3) . ?
O5 C14 1.339(3) . ?
O5 C15 1.436(3) . ?
O2 C10 1.215(3) . ?
O7 C27 1.202(3) . ?
O4 C14 1.222(3) . ?
N1 H1A 1.05(4) . ?
N1 H1B 0.84(3) . ?
N1 C13 1.337(4) . ?
C21 C20 1.385(4) . ?
C21 C16 1.393(4) . ?
C9 C11 1.511(3) . ?
C9 C8 1.339(3) . ?
C9 C10 1.438(4) . ?
C11 H11 0.9800 . ?
C11 C12 1.513(4) . ?
C11 C16 1.534(4) . ?
C12 C13 1.356(4) . ?
C12 C14 1.450(4) . ?
C5 C8 1.436(4) . ?
C5 C4 1.391(4) . ?
C5 C6 1.381(4) . ?
C17 H17 0.9300 . ?
C17 C18 1.380(4) . ?
C17 C16 1.387(4) . ?
C23 C27 1.452(4) . ?
C23 C24 1.336(4) . ?
C23 C22 1.494(4) . ?
C4 H4 0.9300 . ?
C4 C3 1.374(4) . ?
C25 C24 1.430(4) . ?
C25 C26 1.383(4) . ?
C25 C31 1.399(4) . ?
C6 C7 1.391(4) . ?
C24 H24 0.9300 . ?
C7 H7 0.9300 . ?
C7 C2 1.381(4) . ?
C26 C28 1.382(4) . ?
C18 H18 0.9300 . ?
C18 C19 1.371(4) . ?
C2 C3 1.393(4) . ?
C2 C1 1.501(4) . ?
C20 H20 0.9300 . ?
C20 C19 1.384(4) . ?
C3 H3 0.9300 . ?
C22 H22A 0.9700 . ?
C22 H22B 0.9700 . ?
C19 H19 0.9300 . ?
C31 H31 0.9300 . ?
C31 C30 1.363(5) . ?
C1 H1C 0.9600 . ?
C1 H1D 0.9600 . ?
C1 H1E 0.9600 . ?
C28 H28 0.9300 . ?
C28 C29 1.375(5) . ?
C30 H30 0.9300 . ?
C30 C29 1.377(5) . ?
C29 H29 0.9300 . ?
C15 H15A 0.9600 . ?
C15 H15B 0.9600 . ?
C15 H15C 0.9600 . ?
